data_4122519
loop_
_publ_author_name
'Zhao, Xiang'
'Wong, Matthew'
'Mao, Chengyu'
'Trieu, Thuong Xinh'
'Zhang, Jian'
'Feng, Pingyun'
'Bu, Xianhui'

_publ_section_title
;
 Size-selective crystallization of homochiral camphorate metal-organic
 frameworks for lanthanide separation.
;
_journal_issue 36
_journal_name_full 'Journal of the American Chemical Society'
_journal_page_first 12572
_journal_page_last 12575
_journal_paper_doi 10.1021/ja5067306
_journal_volume 136
_journal_year 2014
_chemical_absolute_configuration rm
_chemical_formula_moiety 'C12 H18 Dy O7'
_chemical_formula_sum 'C12 H18 Dy O7'
_chemical_formula_weight 436.76
_chemical_name_systematic
; 
 ? 
;
_space_group_IT_number 170
_symmetry_cell_setting hexagonal
_symmetry_space_group_name_Hall 'P 65'
_symmetry_space_group_name_H-M 'P 65'
_atom_sites_solution_hydrogens geom
_atom_sites_solution_primary direct
_atom_sites_solution_secondary difmap
_audit_creation_method SHELXL-97
_cell_angle_alpha 90.00
_cell_angle_beta 90.00
_cell_angle_gamma 120.00
_cell_formula_units_Z 6
_cell_length_a 10.908(0)
_cell_length_b 10.908(0)
_cell_length_c 20.9429(3)
_cell_measurement_temperature 173(2)
_cell_volume 2158.03(3)
_computing_structure_refinement 'SHELXL-97 (Sheldrick, 1997)'
_computing_structure_solution 'SHELXS-97 (Sheldrick, 1990)'
_diffrn_ambient_temperature 173(2)
_diffrn_measured_fraction_theta_full 0.998
_diffrn_measured_fraction_theta_max 0.998
_diffrn_radiation_monochromator graphite
_diffrn_radiation_source 'fine-focus sealed tube'
_diffrn_radiation_type MoK\a
_diffrn_radiation_wavelength 0.71073
_diffrn_reflns_av_R_equivalents 0.0275
_diffrn_reflns_av_sigmaI/netI 0.0297
_diffrn_reflns_limit_h_max 12
_diffrn_reflns_limit_h_min -12
_diffrn_reflns_limit_k_max 12
_diffrn_reflns_limit_k_min -12
_diffrn_reflns_limit_l_max 24
_diffrn_reflns_limit_l_min -21
_diffrn_reflns_number 9362
_diffrn_reflns_theta_full 25.01
_diffrn_reflns_theta_max 25.01
_diffrn_reflns_theta_min 2.16
_exptl_absorpt_coefficient_mu 5.221
_exptl_absorpt_correction_T_max 0.7452
_exptl_absorpt_correction_T_min 0.6405
_exptl_absorpt_correction_type multi-scan
_exptl_absorpt_process_details 'SADABS 2012/1'
_exptl_crystal_colour colorless
_exptl_crystal_density_diffrn 2.016
_exptl_crystal_density_method 'not measured'
_exptl_crystal_description prism
_exptl_crystal_F_000 1272
_exptl_crystal_size_max 0.053
_exptl_crystal_size_mid 0.048
_exptl_crystal_size_min 0.045
_refine_diff_density_max 0.822
_refine_diff_density_min -0.624
_refine_diff_density_rms 0.107
_refine_ls_abs_structure_details 'Flack H D (1983), Acta Cryst. A39, 876-881'
_refine_ls_abs_structure_Flack 0.030(19)
_refine_ls_extinction_method none
_refine_ls_goodness_of_fit_ref 1.136
_refine_ls_hydrogen_treatment constr
_refine_ls_matrix_type full
_refine_ls_number_parameters 181
_refine_ls_number_reflns 2449
_refine_ls_number_restraints 7
_refine_ls_restrained_S_all 1.134
_refine_ls_R_factor_all 0.0251
_refine_ls_R_factor_gt 0.0240
_refine_ls_shift/su_max 0.001
_refine_ls_shift/su_mean 0.000
_refine_ls_structure_factor_coef Fsqd
_refine_ls_weighting_details 'calc w=1/[\s^2^(Fo^2^)+(0.0205P)^2^+3.4981P] where P=(Fo^2^+2Fc^2^)/3'
_refine_ls_weighting_scheme calc
_refine_ls_wR_factor_gt 0.0542
_refine_ls_wR_factor_ref 0.0546
_reflns_number_gt 2365
_reflns_number_total 2449
_reflns_threshold_expression >2sigma(I)
_cod_data_source_file ja5067306_si_002.cif
_cod_data_source_block CPM-25-Dy
_cod_depositor_comments
;
The following automatic conversions were performed:

'_symmetry_cell_setting' value 'Hexagonal' changed to 'hexagonal'
according to
/home/saulius/struct/COD-crude-data--automatic-downloads/rss-feeds/ACS/lib/dictionaries/cif_core.dic
dictionary named 'cif_core.dic' version 2.4.2 from 2011-04-26.

Automatic conversion script
Id: cif_fix_values 2281 2013-09-26 08:29:07Z andrius 

 Adding full bibliography for 4122510--4122534.cif.
;
_cod_original_cell_volume 2158.03(4)
_cod_database_code 4122519

loop_
_symmetry_equiv_pos_as_xyz
'x, y, z'
'-y, x-y, z+2/3'
'-x+y, -x, z+1/3'
'-x, -y, z+1/2'
'y, -x+y, z+1/6'
'x-y, x, z+5/6'

loop_
_atom_site_label
_atom_site_type_symbol
_atom_site_fract_x
_atom_site_fract_y
_atom_site_fract_z
_atom_site_U_iso_or_equiv
_atom_site_adp_type
_atom_site_occupancy
_atom_site_symmetry_multiplicity
_atom_site_calc_flag
_atom_site_refinement_flags
Dy1 Dy 0.18886(3) 0.96583(3) 0.14426(3) 0.02084(8) Uani 1 1 d U
O4 O 0.2673(5) 0.9085(6) 0.0545(2) 0.0360(12) Uani 1 1 d .
O6 O 0.1385(6) 1.1546(5) 0.1828(3) 0.0430(14) Uani 1 1 d .
C10 C 0.2833(7) 0.9217(7) -0.0049(3) 0.0291(16) Uani 1 1 d .
C3 C 0.3482(7) 0.8491(7) -0.0392(3) 0.0269(15) Uani 1 1 d .
H3A H 0.4036 0.9119 -0.0743 0.032 Uiso 1 1 calc R
C11 C 0.0491(8) 1.0774(7) 0.2227(3) 0.0286(16) Uani 1 1 d .
C2 C 0.2416(8) 0.7079(8) -0.0699(4) 0.0359(17) Uani 1 1 d .
C4 C 0.4521(9) 0.8232(9) 0.0006(4) 0.050(2) Uani 1 1 d .
H4A H 0.5493 0.8929 -0.0095 0.059 Uiso 1 1 calc R
H4B H 0.4365 0.8280 0.0459 0.059 Uiso 1 1 calc R
C5 C 0.4201(9) 0.6741(9) -0.0183(5) 0.052(2) Uani 1 1 d .
H5A H 0.5075 0.6730 -0.0252 0.063 Uiso 1 1 calc R
H5B H 0.3671 0.6070 0.0153 0.063 Uiso 1 1 calc R
C9 C 0.1215(9) 0.6232(8) -0.0235(6) 0.062(3) Uani 1 1 d .
H9A H 0.0665 0.6690 -0.0180 0.093 Uiso 1 1 calc R
H9B H 0.1597 0.6174 0.0169 0.093 Uiso 1 1 calc R
H9C H 0.0622 0.5295 -0.0401 0.093 Uiso 1 1 calc R
C12 C -0.0346(10) 1.1290(9) 0.2602(4) 0.048(2) Uani 1 1 d .
H12A H 0.0225 1.1886 0.2945 0.072 Uiso 1 1 calc R
H12B H -0.1180 1.0494 0.2773 0.072 Uiso 1 1 calc R
H12C H -0.0613 1.1820 0.2326 0.072 Uiso 1 1 calc R
C8 C 0.1791(12) 0.7274(11) -0.1317(5) 0.070(3) Uani 1 1 d .
H8A H 0.1244 0.7720 -0.1224 0.106 Uiso 1 1 calc R
H8B H 0.1193 0.6367 -0.1510 0.106 Uiso 1 1 calc R
H8C H 0.2543 0.7858 -0.1606 0.106 Uiso 1 1 calc R
O2 O 0.2206(6) 0.3920(5) -0.0463(2) 0.0456(14) Uani 1 1 d .
C6 C 0.2389(8) 0.4764(7) -0.0917(4) 0.0317(16) Uani 1 1 d .
C1 C 0.3330(7) 0.6348(7) -0.0798(3) 0.0259(14) Uani 1 1 d .
C7 C 0.4341(11) 0.6960(9) -0.1377(4) 0.059(3) Uani 1 1 d .
H7A H 0.4878 0.6486 -0.1418 0.089 Uiso 1 1 calc R
H7B H 0.4973 0.7954 -0.1313 0.089 Uiso 1 1 calc R
H7C H 0.3798 0.6820 -0.1758 0.089 Uiso 1 1 calc R
O5 O 0.0239(6) 0.9510(5) 0.2300(2) 0.0287(11) Uani 1 1 d .
O3 O 0.2429(6) 0.9913(5) -0.0388(2) 0.0365(12) Uani 1 1 d .
O1 O 0.1819(6) 0.4382(6) -0.1440(3) 0.0471(14) Uani 1 1 d .
O1W O 0.3335(6) 1.0876(6) 0.2418(3) 0.0519(15) Uani 1 1 d .
H1WA H 0.2812 1.0666 0.2729 0.078 Uiso 1 1 calc R

loop_
_atom_site_aniso_label
_atom_site_aniso_U_11
_atom_site_aniso_U_22
_atom_site_aniso_U_33
_atom_site_aniso_U_23
_atom_site_aniso_U_13
_atom_site_aniso_U_12
Dy1 0.01819(15) 0.01907(15) 0.02385(13) 0.00247(13) 0.00168(12) 0.00825(12)
O4 0.044(3) 0.043(3) 0.031(3) -0.001(2) 0.004(2) 0.029(3)
O6 0.059(4) 0.030(3) 0.042(3) 0.007(2) 0.017(3) 0.023(3)
C10 0.030(4) 0.025(3) 0.025(4) -0.007(3) -0.003(3) 0.008(3)
C3 0.023(3) 0.017(3) 0.030(4) -0.008(2) -0.009(3) 0.001(3)
C11 0.035(4) 0.026(4) 0.027(4) -0.001(3) -0.002(3) 0.017(3)
C2 0.039(4) 0.031(4) 0.044(5) -0.015(3) -0.012(3) 0.022(4)
C4 0.043(5) 0.060(6) 0.061(6) -0.022(4) -0.021(4) 0.037(4)
C5 0.052(5) 0.055(5) 0.067(5) -0.018(5) -0.024(5) 0.040(4)
C9 0.040(4) 0.038(5) 0.107(7) -0.014(6) 0.029(5) 0.019(4)
C12 0.068(6) 0.050(5) 0.046(5) 0.001(4) 0.007(4) 0.044(5)
C8 0.099(9) 0.059(6) 0.074(7) -0.026(5) -0.040(6) 0.055(7)
O2 0.062(4) 0.025(3) 0.054(3) 0.007(2) 0.012(3) 0.025(3)
C6 0.034(4) 0.028(4) 0.043(5) 0.004(3) 0.011(4) 0.023(3)
C1 0.032(4) 0.023(3) 0.029(3) -0.003(3) 0.001(3) 0.018(3)
C7 0.063(6) 0.038(5) 0.063(6) -0.001(4) 0.016(5) 0.015(5)
O5 0.029(3) 0.022(3) 0.036(2) 0.002(2) 0.0043(19) 0.013(2)
O3 0.057(3) 0.034(3) 0.035(3) -0.001(2) -0.006(2) 0.035(3)
O1 0.054(4) 0.038(3) 0.044(3) -0.017(3) -0.007(3) 0.019(3)
O1W 0.038(3) 0.057(4) 0.043(3) -0.002(3) -0.001(3) 0.011(3)

loop_
_atom_type_symbol
_atom_type_description
_atom_type_scat_dispersion_real
_atom_type_scat_dispersion_imag
_atom_type_scat_source
C C 0.0033 0.0016 'International Tables Vol C Tables 4.2.6.8 and 6.1.1.4'
H H 0.0000 0.0000 'International Tables Vol C Tables 4.2.6.8 and 6.1.1.4'
O O 0.0106 0.0060 'International Tables Vol C Tables 4.2.6.8 and 6.1.1.4'
Dy Dy -0.1892 4.4098 'International Tables Vol C Tables 4.2.6.8 and 6.1.1.4'

loop_
_geom_angle_atom_site_label_1
_geom_angle_atom_site_label_2
_geom_angle_atom_site_label_3
_geom_angle
_geom_angle_site_symmetry_1
_geom_angle_site_symmetry_3
O4 Dy1 O1 81.38(19) . 3_565
O4 Dy1 O2 77.02(19) . 5_565
O1 Dy1 O2 106.7(2) 3_565 5_565
O4 Dy1 O3 83.14(19) . 5_455
O1 Dy1 O3 78.4(2) 3_565 5_455
O2 Dy1 O3 158.35(18) 5_565 5_455
O4 Dy1 O5 78.94(17) . 6_664
O1 Dy1 O5 152.0(2) 3_565 6_664
O2 Dy1 O5 88.07(18) 5_565 6_664
O3 Dy1 O5 79.62(18) 5_455 6_664
O4 Dy1 O5 159.34(17) . .
O1 Dy1 O5 97.64(18) 3_565 .
O2 Dy1 O5 122.46(18) 5_565 .
O3 Dy1 O5 76.49(18) 5_455 .
O5 Dy1 O5 93.90(13) 6_664 .
O4 Dy1 O6 139.03(18) . .
O1 Dy1 O6 136.42(19) 3_565 .
O2 Dy1 O6 76.61(19) 5_565 .
O3 Dy1 O6 114.7(2) 5_455 .
O5 Dy1 O6 69.39(18) 6_664 .
O5 Dy1 O6 51.33(16) . .
O4 Dy1 O1W 126.32(19) . .
O1 Dy1 O1W 72.5(2) 3_565 .
O2 Dy1 O1W 67.39(19) 5_565 .
O3 Dy1 O1W 133.09(17) 5_455 .
O5 Dy1 O1W 135.51(19) 6_664 .
O5 Dy1 O1W 71.98(18) . .
O6 Dy1 O1W 69.1(2) . .
O4 Dy1 C11 159.01(19) . .
O1 Dy1 C11 119.0(2) 3_565 .
O2 Dy1 C11 99.69(19) 5_565 .
O3 Dy1 C11 95.72(19) 5_455 .
O5 Dy1 C11 80.24(19) 6_664 .
O5 Dy1 C11 26.02(16) . .
O6 Dy1 C11 25.32(17) . .
O1W Dy1 C11 68.9(2) . .
C10 O4 Dy1 146.7(5) . .
C11 O6 Dy1 94.6(4) . .
O4 C10 O3 123.6(6) . .
O4 C10 C3 119.6(6) . .
O3 C10 C3 116.7(6) . .
C10 C3 C2 114.5(6) . .
C10 C3 C4 115.2(6) . .
C2 C3 C4 107.5(6) . .
O6 C11 O5 119.1(7) . .
O6 C11 C12 120.9(7) . .
O5 C11 C12 119.9(7) . .
O6 C11 Dy1 60.1(4) . .
O5 C11 Dy1 59.1(4) . .
C12 C11 Dy1 175.3(6) . .
C9 C2 C8 108.5(8) . .
C9 C2 C3 109.5(6) . .
C8 C2 C3 112.5(7) . .
C9 C2 C1 110.4(6) . .
C8 C2 C1 113.6(7) . .
C3 C2 C1 102.1(6) . .
C5 C4 C3 104.9(6) . .
C1 C5 C4 107.1(6) . .
C6 O2 Dy1 142.7(5) . 6_654
O1 C6 O2 123.6(7) . .
O1 C6 C1 118.1(6) . .
O2 C6 C1 118.2(7) . .
C6 C1 C5 115.3(6) . .
C6 C1 C7 107.0(6) . .
C5 C1 C7 109.3(7) . .
C6 C1 C2 110.9(6) . .
C5 C1 C2 102.1(5) . .
C7 C1 C2 112.3(6) . .
C11 O5 Dy1 140.9(4) . 5_455
C11 O5 Dy1 94.9(4) . .
Dy1 O5 Dy1 117.43(16) 5_455 .
C10 O3 Dy1 134.6(4) . 6_664
C6 O1 Dy1 134.2(5) . 2_664

loop_
_geom_bond_atom_site_label_1
_geom_bond_atom_site_label_2
_geom_bond_distance
_geom_bond_site_symmetry_2
Dy1 O4 2.280(5) .
Dy1 O1 2.284(5) 3_565
Dy1 O2 2.284(5) 5_565
Dy1 O3 2.297(5) 5_455
Dy1 O5 2.382(5) 6_664
Dy1 O5 2.489(5) .
Dy1 O6 2.515(5) .
Dy1 O1W 2.516(5) .
Dy1 C11 2.891(8) .
O4 C10 1.254(8) .
O6 C11 1.241(8) .
C10 O3 1.268(8) .
C10 C3 1.486(10) .
C3 C2 1.532(9) .
C3 C4 1.542(10) .
C11 O5 1.273(7) .
C11 C12 1.510(10) .
C2 C9 1.519(12) .
C2 C8 1.526(12) .
C2 C1 1.571(9) .
C4 C5 1.535(11) .
C5 C1 1.529(11) .
O2 C6 1.268(9) .
O2 Dy1 2.284(5) 6_654
C6 O1 1.224(9) .
C6 C1 1.525(9) .
C1 C7 1.547(11) .
O5 Dy1 2.382(5) 5_455
O3 Dy1 2.297(5) 6_664
O1 Dy1 2.284(5) 2_664
